data_2222669
loop_
_publ_author_name
'Lokaj, Jan'
'Kettmann, Viktor'
'Milata, Viktor'
'Sol\<can, Tom\'a\<s'

_publ_section_title
;
 5-Amino-1-methyl-1<i>H</i>-benzimidazole
;
_journal_coeditor_code EZ2173
_journal_issue 8
_journal_name_full 'Acta Crystallographica Section E'
_journal_page_first o1788
_journal_paper_doi 10.1107/S1600536809025550
_journal_volume 65
_journal_year 2009
_chemical_formula_iupac 'C8 H9 N3'
_chemical_formula_moiety 'C8 H9 N3'
_chemical_formula_sum 'C8 H9 N3'
_chemical_formula_weight 147.18
_chemical_melting_point 431
_chemical_name_systematic
;
5-Amino-1-methyl-1<i>H</i>-benzimidazole
;
_space_group_IT_number 14
_symmetry_cell_setting monoclinic
_symmetry_space_group_name_Hall '-P 2yn'
_symmetry_space_group_name_H-M 'P 1 21/n 1'
_atom_sites_solution_hydrogens geom
_atom_sites_solution_primary direct
_atom_sites_solution_secondary difmap
_audit_creation_method SHELXL-97
_cell_angle_alpha 90.00
_cell_angle_beta 100.129(3)
_cell_angle_gamma 90.00
_cell_formula_units_Z 4
_cell_length_a 5.9128(2)
_cell_length_b 8.8215(3)
_cell_length_c 14.8418(6)
_cell_measurement_reflns_used 7029
_cell_measurement_temperature 296(2)
_cell_measurement_theta_max 29.48
_cell_measurement_theta_min 3.49
_cell_volume 762.08(5)
_computing_cell_refinement 'CrysAlis RED (Oxford Diffraction, 2009)'
_computing_data_collection 'CrysAlis CCD (Oxford Diffraction, 2009)'
_computing_data_reduction 'CrysAlis RED (Oxford Diffraction, 2009)'
_computing_molecular_graphics 'ORTEP-3 (Farrugia, 1997)'
_computing_publication_material 'enCIFer (Allen <i>et al.</i>,  2004)'
_computing_structure_refinement 'SHELXL97 (Sheldrick, 2008)'
_computing_structure_solution 'SHELXS97 (Sheldrick, 2008)'
_diffrn_ambient_temperature 296(2)
_diffrn_detector_area_resol_mean 10.434
_diffrn_measured_fraction_theta_full 0.995
_diffrn_measured_fraction_theta_max 0.995
_diffrn_measurement_device_type 'Oxford Diffraction Gemini R CCD'
_diffrn_measurement_method \w
_diffrn_radiation_monochromator graphite
_diffrn_radiation_source 'fine-focus sealed tube'
_diffrn_radiation_type MoK\a
_diffrn_radiation_wavelength 0.71073
_diffrn_reflns_av_R_equivalents 0.0387
_diffrn_reflns_av_sigmaI/netI 0.0253
_diffrn_reflns_limit_h_max 7
_diffrn_reflns_limit_h_min -7
_diffrn_reflns_limit_k_max 11
_diffrn_reflns_limit_k_min -11
_diffrn_reflns_limit_l_max 19
_diffrn_reflns_limit_l_min -19
_diffrn_reflns_number 18508
_diffrn_reflns_theta_full 28.00
_diffrn_reflns_theta_max 28.00
_diffrn_reflns_theta_min 3.53
_diffrn_standards_decay_% 0
_diffrn_standards_interval_count 0
_diffrn_standards_interval_time 0
_diffrn_standards_number 19569
_exptl_absorpt_coefficient_mu 0.082
_exptl_absorpt_correction_T_max 0.966
_exptl_absorpt_correction_T_min 0.944
_exptl_absorpt_correction_type analytical
_exptl_absorpt_process_details
;[CrysAlis RED (Oxford Diffraction, 2009) based on
Clark & Reid (1995)]
;
_exptl_crystal_colour orange
_exptl_crystal_density_diffrn 1.283
_exptl_crystal_density_method 'not measured'
_exptl_crystal_description needle
_exptl_crystal_F_000 312
_exptl_crystal_size_max 0.52
_exptl_crystal_size_mid 0.20
_exptl_crystal_size_min 0.10
_refine_diff_density_max 0.212
_refine_diff_density_min -0.212
_refine_ls_extinction_method none
_refine_ls_goodness_of_fit_ref 1.017
_refine_ls_hydrogen_treatment constr
_refine_ls_matrix_type full
_refine_ls_number_parameters 101
_refine_ls_number_reflns 1832
_refine_ls_number_restraints 0
_refine_ls_restrained_S_all 1.017
_refine_ls_R_factor_all 0.0803
_refine_ls_R_factor_gt 0.0457
_refine_ls_shift/su_max 0.001
_refine_ls_shift/su_mean 0.000
_refine_ls_structure_factor_coef Fsqd
_refine_ls_weighting_details 'calc w=1/[\s^2^(Fo^2^)+(0.086P)^2^] where P=(Fo^2^+2Fc^2^)/3'
_refine_ls_weighting_scheme calc
_refine_ls_wR_factor_gt 0.1289
_refine_ls_wR_factor_ref 0.1407
_reflns_number_gt 1114
_reflns_number_total 1832
_reflns_threshold_expression I>2\s(I)
_cod_data_source_file ez2173.cif
_cod_data_source_block I
_cod_original_sg_symbol_H-M 'P 21/n'
_cod_database_code 2222669
_cod_database_fobs_code 2222669

loop_
_symmetry_equiv_pos_as_xyz
'x, y, z'
'-x+1/2, y+1/2, -z+1/2'
'-x, -y, -z'
'x-1/2, -y-1/2, z-1/2'

loop_
_atom_site_type_symbol
_atom_site_label
_atom_site_fract_x
_atom_site_fract_y
_atom_site_fract_z
_atom_site_U_iso_or_equiv
_atom_site_adp_type
_atom_site_calc_flag
_atom_site_refinement_flags
_atom_site_occupancy
_atom_site_disorder_assembly
_atom_site_disorder_group
N N1 -0.0430(2) 0.25393(13) 0.50429(8) 0.0589(4) Uani d . 1 . .
C C2 0.1513(3) 0.32925(18) 0.49663(12) 0.0677(5) Uani d . 1 . .
H H2 0.2202 0.3987 0.5401 0.081 Uiso calc R 1 . .
N N3 0.2352(2) 0.29646(15) 0.42273(9) 0.0675(4) Uani d . 1 . .
C C4 0.0831(2) 0.11583(16) 0.29522(9) 0.0546(4) Uani d . 1 . .
H H4 0.1996 0.1333 0.2618 0.066 Uiso calc R 1 . .
C C5 -0.0929(2) 0.01590(15) 0.26336(10) 0.0561(4) Uani d . 1 . .
N N5 -0.1043(2) -0.05967(15) 0.18037(9) 0.0746(4) Uani d . 1 . .
H H5A -0.0002 -0.0447 0.1475 0.090 Uiso calc R 1 . .
H H5B -0.2155 -0.1214 0.1619 0.090 Uiso calc R 1 . .
C C6 -0.2678(2) -0.00852(17) 0.31522(11) 0.0646(5) Uani d . 1 . .
H H6 -0.3861 -0.0754 0.2930 0.077 Uiso calc R 1 . .
C C7 -0.2698(2) 0.06273(17) 0.39712(12) 0.0634(4) Uani d . 1 . .
H H7 -0.3862 0.0452 0.4306 0.076 Uiso calc R 1 . .
C C8 -0.0905(2) 0.16230(15) 0.42807(9) 0.0509(4) Uani d . 1 . .
C C9 0.0833(2) 0.18977(15) 0.37784(10) 0.0512(4) Uani d . 1 . .
C C10 -0.1765(3) 0.2690(2) 0.57695(12) 0.0796(5) Uani d . 1 . .
H H10A -0.0975 0.3348 0.6237 0.119 Uiso calc R 1 . .
H H10B -0.1962 0.1711 0.6027 0.119 Uiso calc R 1 . .
H H10C -0.3243 0.3112 0.5525 0.119 Uiso calc R 1 . .

loop_
_atom_site_aniso_label
_atom_site_aniso_U_11
_atom_site_aniso_U_22
_atom_site_aniso_U_33
_atom_site_aniso_U_12
_atom_site_aniso_U_13
_atom_site_aniso_U_23
N1 0.0648(8) 0.0597(7) 0.0537(8) 0.0113(6) 0.0147(6) 0.0011(6)
C2 0.0660(10) 0.0668(9) 0.0681(11) 0.0043(8) 0.0053(8) -0.0118(8)
N3 0.0594(7) 0.0701(8) 0.0745(9) -0.0073(6) 0.0156(6) -0.0147(7)
C4 0.0524(7) 0.0571(8) 0.0564(9) 0.0039(6) 0.0155(6) 0.0016(7)
C5 0.0588(8) 0.0517(8) 0.0554(9) 0.0108(6) 0.0037(6) -0.0003(6)
N5 0.0777(9) 0.0769(9) 0.0664(9) 0.0007(7) 0.0047(7) -0.0173(7)
C6 0.0566(8) 0.0562(9) 0.0806(12) -0.0067(7) 0.0115(8) -0.0060(8)
C7 0.0562(8) 0.0606(9) 0.0779(11) -0.0014(7) 0.0243(7) 0.0048(8)
C8 0.0541(8) 0.0483(7) 0.0513(8) 0.0090(6) 0.0116(6) 0.0050(6)
C9 0.0465(7) 0.0493(7) 0.0580(8) 0.0032(6) 0.0099(6) -0.0005(6)
C10 0.0964(12) 0.0869(12) 0.0616(10) 0.0198(9) 0.0307(9) 0.0024(9)

loop_
_atom_type_symbol
_atom_type_description
_atom_type_scat_dispersion_real
_atom_type_scat_dispersion_imag
_atom_type_scat_source
C C 0.0033 0.0016 'International Tables Vol C Tables 4.2.6.8 and 6.1.1.4'
H H 0.0000 0.0000 'International Tables Vol C Tables 4.2.6.8 and 6.1.1.4'
N N 0.0061 0.0033 'International Tables Vol C Tables 4.2.6.8 and 6.1.1.4'

loop_
_geom_angle_atom_site_label_1
_geom_angle_atom_site_label_2
_geom_angle_atom_site_label_3
_geom_angle_site_symmetry_1
_geom_angle_site_symmetry_3
_geom_angle
_geom_angle_publ_flag
C2 N1 C8 . . 105.84(12) ?
C2 N1 C10 . . 126.90(14) ?
C8 N1 C10 . . 127.25(14) ?
N3 C2 N1 . . 114.48(14) ?
N3 C2 H2 . . 122.8 ?
N1 C2 H2 . . 122.8 ?
C2 N3 C9 . . 104.04(12) ?
C5 C4 C9 . . 119.04(13) ?
C5 C4 H4 . . 120.5 ?
C9 C4 H4 . . 120.5 ?
C4 C5 N5 . . 121.66(14) ?
C4 C5 C6 . . 119.40(14) ?
N5 C5 C6 . . 118.93(14) ?
C5 N5 H5A . . 120.0 ?
C5 N5 H5B . . 120.0 ?
H5A N5 H5B . . 120.0 ?
C7 C6 C5 . . 122.39(14) ?
C7 C6 H6 . . 118.8 ?
C5 C6 H6 . . 118.8 ?
C6 C7 C8 . . 117.22(13) ?
C6 C7 H7 . . 121.4 ?
C8 C7 H7 . . 121.4 ?
N1 C8 C7 . . 132.41(13) ?
N1 C8 C9 . . 105.93(12) ?
C7 C8 C9 . . 121.62(13) ?
N3 C9 C4 . . 129.96(12) ?
N3 C9 C8 . . 109.71(12) ?
C4 C9 C8 . . 120.32(13) ?
N1 C10 H10A . . 109.5 ?
N1 C10 H10B . . 109.5 ?
H10A C10 H10B . . 109.5 ?
N1 C10 H10C . . 109.5 ?
H10A C10 H10C . . 109.5 ?
H10B C10 H10C . . 109.5 ?

loop_
_geom_bond_atom_site_label_1
_geom_bond_atom_site_label_2
_geom_bond_site_symmetry_2
_geom_bond_distance
_geom_bond_publ_flag
N1 C2 . 1.350(2) ?
N1 C8 . 1.3785(18) ?
N1 C10 . 1.450(2) ?
C2 N3 . 1.313(2) ?
C2 H2 . 0.9300 ?
N3 C9 . 1.3879(19) ?
C4 C5 . 1.382(2) y
C4 C9 . 1.3888(19) y
C4 H4 . 0.9300 ?
C5 N5 . 1.3917(19) y
C5 C6 . 1.410(2) y
N5 H5A . 0.8600 ?
N5 H5B . 0.8600 ?
C6 C7 . 1.370(2) y
C6 H6 . 0.9300 ?
C7 C8 . 1.391(2) y
C7 H7 . 0.9300 ?
C8 C9 . 1.3926(19) y
C10 H10A . 0.9600 ?
C10 H10B . 0.9600 ?
C10 H10C . 0.9600 ?

loop_
_geom_hbond_atom_site_label_D
_geom_hbond_atom_site_label_H
_geom_hbond_atom_site_label_A
_geom_hbond_site_symmetry_A
_geom_hbond_distance_DH
_geom_hbond_distance_HA
_geom_hbond_distance_DA
_geom_hbond_angle_DHA
N5 H5A N3 2_545 0.86 2.47 3.1447(19) 136.4
C2 H2 N5 4_666 0.93 2.58 3.503(2) 170.6

loop_
_geom_torsion_atom_site_label_1
_geom_torsion_atom_site_label_2
_geom_torsion_atom_site_label_3
_geom_torsion_atom_site_label_4
_geom_torsion_site_symmetry_1
_geom_torsion_site_symmetry_2
_geom_torsion_site_symmetry_3
_geom_torsion_site_symmetry_4
_geom_torsion
_geom_torsion_publ_flag
C8 N1 C2 N3 . . . . 0.28(18) ?
C10 N1 C2 N3 . . . . -178.55(14) ?
N1 C2 N3 C9 . . . . -0.21(18) ?
C9 C4 C5 N5 . . . . 178.96(12) ?
C9 C4 C5 C6 . . . . 0.1(2) ?
C4 C5 C6 C7 . . . . -0.5(2) ?
N5 C5 C6 C7 . . . . -179.37(13) ?
C5 C6 C7 C8 . . . . 0.2(2) ?
C2 N1 C8 C7 . . . . -177.99(16) ?
C10 N1 C8 C7 . . . . 0.8(3) ?
C2 N1 C8 C9 . . . . -0.23(15) ?
C10 N1 C8 C9 . . . . 178.60(13) ?
C6 C7 C8 N1 . . . . 177.97(14) ?
C6 C7 C8 C9 . . . . 0.5(2) ?
C2 N3 C9 C4 . . . . 178.98(14) ?
C2 N3 C9 C8 . . . . 0.05(17) ?
C5 C4 C9 N3 . . . . -178.28(14) ?
C5 C4 C9 C8 . . . . 0.6(2) ?
N1 C8 C9 N3 . . . . 0.11(16) ?
C7 C8 C9 N3 . . . . 178.17(13) ?
N1 C8 C9 C4 . . . . -178.94(11) ?
C7 C8 C9 C4 . . . . -0.9(2) ?

loop_
_cod_related_entry_id
_cod_related_entry_database
_cod_related_entry_code
1 ChemSpider 279162
